data_4102614
loop_
_publ_author_name
'Michal Szostak'
'Lei Yao'
'Victor W. Day'
'Douglas R. Powell'
'Jeffrey Aub\'e'

_publ_section_title
;
 Structural Characterization of N-Protonated Amides: Regioselective
 N-Activation of Medium-Bridged Twisted Lactams
;
_journal_name_full 'Journal of the American Chemical Society'
_journal_page_first 8836
_journal_page_last 8837
_journal_paper_doi 10.1021/ja101690u
_journal_volume 132
_journal_year 2010
_chemical_formula_sum 'C25 H29 N O4 S'
_chemical_formula_weight 439.55
_chemical_name_systematic
; 
 ? 
;
_space_group_IT_number 2
_symmetry_cell_setting triclinic
_symmetry_space_group_name_Hall '-P 1'
_symmetry_space_group_name_H-M 'P -1'
_atom_sites_solution_hydrogens difmap
_atom_sites_solution_primary direct
_atom_sites_solution_secondary difmap
_audit_creation_method SHELXLTL
_cell_angle_alpha 102.329(6)
_cell_angle_beta 98.412(6)
_cell_angle_gamma 97.361(6)
_cell_formula_units_Z 2
_cell_length_a 9.579(3)
_cell_length_b 10.318(3)
_cell_length_c 11.947(3)
_cell_measurement_reflns_used 2801
_cell_measurement_temperature 100(2)
_cell_measurement_theta_max 26.00
_cell_measurement_theta_min 2.55
_cell_volume 1125.5(6)
_computing_cell_refinement 'Bruker SAINT'
_computing_data_collection 'Bruker SMART'
_computing_data_reduction 'Bruker SAINT'
_computing_molecular_graphics 'Bruker SHELXTL'
_computing_publication_material 'Bruker SHELXTL'
_computing_structure_refinement 'Bruker SHELXTL'
_computing_structure_solution 'Bruker SHELXTL'
_diffrn_ambient_temperature 100(2)
_diffrn_measured_fraction_theta_full 0.911
_diffrn_measured_fraction_theta_max 0.911
_diffrn_measurement_device_type 'Bruker SMART APEX CCD area detector'
_diffrn_measurement_method '\w scans'
_diffrn_radiation_monochromator graphite
_diffrn_radiation_source 'fine-focus sealed tube'
_diffrn_radiation_type MoK\a
_diffrn_radiation_wavelength 0.71073
_diffrn_reflns_av_R_equivalents 0.0245
_diffrn_reflns_av_sigmaI/netI 0.0499
_diffrn_reflns_limit_h_max 13
_diffrn_reflns_limit_h_min -13
_diffrn_reflns_limit_k_max 14
_diffrn_reflns_limit_k_min -14
_diffrn_reflns_limit_l_max 16
_diffrn_reflns_limit_l_min -16
_diffrn_reflns_number 9408
_diffrn_reflns_theta_full 30.04
_diffrn_reflns_theta_max 30.04
_diffrn_reflns_theta_min 2.05
_diffrn_standards_decay_% 0.00
_diffrn_standards_number 76
_exptl_absorpt_coefficient_mu 0.175
_exptl_absorpt_correction_T_max 1.000
_exptl_absorpt_correction_T_min 0.930
_exptl_absorpt_correction_type multi-scan
_exptl_crystal_colour colorless
_exptl_crystal_density_diffrn 1.297
_exptl_crystal_density_method 'not measured'
_exptl_crystal_description needle
_exptl_crystal_F_000 468
_exptl_crystal_size_max 0.49
_exptl_crystal_size_mid 0.07
_exptl_crystal_size_min 0.07
_refine_diff_density_max 0.761
_refine_diff_density_min -0.406
_refine_diff_density_rms 0.093
_refine_ls_extinction_method none
_refine_ls_goodness_of_fit_ref 1.045
_refine_ls_hydrogen_treatment refall
_refine_ls_matrix_type full
_refine_ls_number_parameters 396
_refine_ls_number_reflns 6014
_refine_ls_number_restraints 0
_refine_ls_restrained_S_all 1.045
_refine_ls_R_factor_all 0.0931
_refine_ls_R_factor_gt 0.0829
_refine_ls_shift/su_max 0.000
_refine_ls_shift/su_mean 0.000
_refine_ls_structure_factor_coef Fsqd
_refine_ls_weighting_details 'calc w=1/[\s^2^(Fo^2^)+(0.0781P)^2^+2.4694P] where P=(Fo^2^+2Fc^2^)/3'
_refine_ls_weighting_scheme calc
_refine_ls_wR_factor_gt 0.1871
_refine_ls_wR_factor_ref 0.1925
_reflns_number_gt 5179
_reflns_number_total 6014
_reflns_threshold_expression >2sigma(I)
_cod_data_source_file ja101690u_si_003.cif
_cod_data_source_block 03138f
_cod_database_code 4102614

loop_
_symmetry_equiv_pos_as_xyz
'x, y, z'
'-x, -y, -z'

loop_
_atom_site_label
_atom_site_type_symbol
_atom_site_fract_x
_atom_site_fract_y
_atom_site_fract_z
_atom_site_U_iso_or_equiv
_atom_site_adp_type
_atom_site_occupancy
_atom_site_symmetry_multiplicity
_atom_site_calc_flag
O O 0.9398(2) 0.3521(2) 0.40526(18) 0.0248(4) Uani 1 1 d
N1 N 0.7524(2) 0.4211(2) 0.4919(2) 0.0205(5) Uani 1 1 d
H1N H 0.763(4) 0.479(4) 0.450(3) 0.035(10) Uiso 1 1 d
C1 C 0.8693(3) 0.3397(3) 0.4784(2) 0.0178(5) Uani 1 1 d
C2 C 0.8810(3) 0.2458(3) 0.5568(2) 0.0159(5) Uani 1 1 d
H2 H 0.979(4) 0.247(3) 0.580(3) 0.020(8) Uiso 1 1 d
C3 C 0.8108(3) 0.1011(3) 0.4929(2) 0.0193(5) Uani 1 1 d
H3 H 0.860(3) 0.073(3) 0.431(3) 0.015(7) Uiso 1 1 d
C4 C 0.6510(3) 0.0888(3) 0.4436(3) 0.0218(5) Uani 1 1 d
H4A H 0.622(3) 0.004(3) 0.399(3) 0.015(8) Uiso 1 1 d
H4B H 0.595(4) 0.095(3) 0.506(3) 0.023(8) Uiso 1 1 d
C5 C 0.6128(3) 0.1898(3) 0.3714(3) 0.0275(6) Uani 1 1 d
H5A H 0.513(4) 0.160(4) 0.329(3) 0.036(10) Uiso 1 1 d
H5B H 0.674(4) 0.196(4) 0.312(3) 0.036(10) Uiso 1 1 d
C6 C 0.6067(3) 0.3302(3) 0.4423(3) 0.0261(6) Uani 1 1 d
H6A H 0.561(4) 0.380(3) 0.397(3) 0.020(8) Uiso 1 1 d
H6B H 0.560(4) 0.325(4) 0.506(4) 0.036(10) Uiso 1 1 d
C7 C 0.7645(3) 0.5024(3) 0.6175(3) 0.0218(6) Uani 1 1 d
H7A H 0.807(3) 0.592(3) 0.619(3) 0.015(7) Uiso 1 1 d
H7B H 0.668(4) 0.503(3) 0.631(3) 0.024(9) Uiso 1 1 d
C8 C 0.8517(3) 0.4428(3) 0.7054(2) 0.0194(5) Uani 1 1 d
H8A H 0.952(4) 0.474(4) 0.712(3) 0.029(9) Uiso 1 1 d
H8B H 0.825(4) 0.476(4) 0.777(3) 0.026(9) Uiso 1 1 d
C9 C 0.8196(3) 0.2896(3) 0.6681(2) 0.0150(5) Uani 1 1 d
H9 H 0.717(4) 0.260(3) 0.651(3) 0.017(8) Uiso 1 1 d
C10 C 0.8833(3) 0.2138(3) 0.7553(2) 0.0167(5) Uani 1 1 d
H10 H 0.985(4) 0.256(3) 0.784(3) 0.021(8) Uiso 1 1 d
C11 C 0.8711(3) 0.0663(3) 0.6936(3) 0.0215(5) Uani 1 1 d
H11 H 0.886(4) 0.007(4) 0.742(3) 0.029(9) Uiso 1 1 d
C12 C 0.8355(3) 0.0156(3) 0.5798(3) 0.0217(6) Uani 1 1 d
H12 H 0.826(4) -0.070(4) 0.553(3) 0.025(9) Uiso 1 1 d
C13 C 0.8127(3) 0.2278(3) 0.8621(2) 0.0181(5) Uani 1 1 d
C14 C 0.8865(3) 0.2989(3) 0.9706(3) 0.0278(6) Uani 1 1 d
H14 H 0.985(4) 0.342(4) 0.979(3) 0.034(10) Uiso 1 1 d
C15 C 0.8209(4) 0.3078(4) 1.0684(3) 0.0378(8) Uani 1 1 d
H15 H 0.873(5) 0.355(4) 1.142(4) 0.048(12) Uiso 1 1 d
C16 C 0.6817(4) 0.2461(4) 1.0584(3) 0.0328(7) Uani 1 1 d
H16 H 0.638(5) 0.252(4) 1.128(4) 0.044(11) Uiso 1 1 d
C17 C 0.6073(3) 0.1750(4) 0.9511(3) 0.0278(7) Uani 1 1 d
H17 H 0.516(4) 0.130(4) 0.942(3) 0.030(10) Uiso 1 1 d
C18 C 0.6716(3) 0.1653(3) 0.8526(3) 0.0223(6) Uani 1 1 d
H18 H 0.620(4) 0.114(4) 0.779(3) 0.032(10) Uiso 1 1 d
S1A S 0.64484(7) 0.64326(7) 0.31085(5) 0.01678(16) Uani 1 1 d
O1A O 0.7764(2) 0.6066(3) 0.3658(2) 0.0383(6) Uani 1 1 d
O2A O 0.6022(3) 0.7572(2) 0.3838(2) 0.0444(7) Uani 1 1 d
O3A O 0.5317(2) 0.5280(2) 0.26961(18) 0.0255(5) Uani 1 1 d
C1A C 0.6885(3) 0.6963(3) 0.1870(2) 0.0158(5) Uani 1 1 d
C2A C 0.6582(3) 0.6066(3) 0.0791(2) 0.0205(5) Uani 1 1 d
H2A H 0.617(4) 0.517(4) 0.070(3) 0.026(9) Uiso 1 1 d
C3A C 0.6906(3) 0.6505(3) -0.0182(3) 0.0246(6) Uani 1 1 d
H3A H 0.663(4) 0.591(4) -0.088(3) 0.031(10) Uiso 1 1 d
C4A C 0.7538(3) 0.7819(3) -0.0086(3) 0.0244(6) Uani 1 1 d
C5A C 0.7849(3) 0.8706(3) 0.1010(3) 0.0232(6) Uani 1 1 d
H5C H 0.821(4) 0.960(4) 0.110(3) 0.024(9) Uiso 1 1 d
C6A C 0.7517(3) 0.8288(3) 0.1986(2) 0.0193(5) Uani 1 1 d
H6C H 0.776(4) 0.887(3) 0.269(3) 0.022(8) Uiso 1 1 d
C7A C 0.7887(5) 0.8287(5) -0.1137(3) 0.0410(9) Uani 1 1 d
H7AA H 0.778(6) 0.917(6) -0.109(5) 0.067(16) Uiso 1 1 d
H7AB H 0.728(6) 0.785(6) -0.179(5) 0.073(17) Uiso 1 1 d
H7AC H 0.884(6) 0.811(5) -0.127(4) 0.069(15) Uiso 1 1 d

loop_
_atom_site_aniso_label
_atom_site_aniso_U_11
_atom_site_aniso_U_22
_atom_site_aniso_U_33
_atom_site_aniso_U_23
_atom_site_aniso_U_13
_atom_site_aniso_U_12
O 0.0199(10) 0.0323(11) 0.0269(10) 0.0136(9) 0.0127(8) 0.0004(8)
N1 0.0131(11) 0.0248(12) 0.0300(12) 0.0176(10) 0.0092(9) 0.0023(9)
C1 0.0101(12) 0.0209(12) 0.0236(13) 0.0081(10) 0.0057(10) -0.0008(9)
C2 0.0119(12) 0.0207(12) 0.0176(11) 0.0076(9) 0.0068(9) 0.0022(9)
C3 0.0178(13) 0.0190(12) 0.0230(13) 0.0047(10) 0.0108(11) 0.0021(10)
C4 0.0184(14) 0.0215(13) 0.0248(13) 0.0056(11) 0.0068(11) -0.0028(10)
C5 0.0172(15) 0.0361(16) 0.0295(15) 0.0156(13) 0.0007(12) -0.0036(12)
C6 0.0111(13) 0.0316(15) 0.0426(17) 0.0241(14) 0.0060(12) 0.0016(11)
C7 0.0170(13) 0.0233(13) 0.0327(15) 0.0137(11) 0.0152(12) 0.0069(10)
C8 0.0164(13) 0.0196(12) 0.0248(13) 0.0068(10) 0.0093(11) 0.0031(10)
C9 0.0118(12) 0.0182(11) 0.0185(11) 0.0081(9) 0.0077(9) 0.0030(9)
C10 0.0118(12) 0.0210(12) 0.0204(12) 0.0089(10) 0.0066(10) 0.0034(9)
C11 0.0190(14) 0.0219(13) 0.0306(14) 0.0138(11) 0.0116(11) 0.0081(10)
C12 0.0192(14) 0.0179(12) 0.0322(15) 0.0087(11) 0.0127(11) 0.0046(10)
C13 0.0155(13) 0.0227(12) 0.0213(12) 0.0121(10) 0.0066(10) 0.0071(10)
C14 0.0190(15) 0.0382(17) 0.0245(14) 0.0062(12) 0.0023(12) 0.0023(12)
C15 0.036(2) 0.057(2) 0.0185(14) 0.0055(14) 0.0019(13) 0.0093(17)
C16 0.0350(18) 0.052(2) 0.0228(14) 0.0187(14) 0.0154(13) 0.0216(16)
C17 0.0188(15) 0.0434(18) 0.0312(15) 0.0209(14) 0.0139(12) 0.0107(13)
C18 0.0166(14) 0.0311(15) 0.0220(13) 0.0101(11) 0.0071(11) 0.0036(11)
S1A 0.0164(3) 0.0191(3) 0.0169(3) 0.0086(2) 0.0057(2) 0.0001(2)
O1A 0.0144(11) 0.0583(16) 0.0497(14) 0.0430(13) -0.0027(10) -0.0078(10)
O2A 0.082(2) 0.0263(12) 0.0346(13) 0.0098(10) 0.0394(14) 0.0088(12)
O3A 0.0175(10) 0.0317(11) 0.0265(10) 0.0126(9) 0.0035(8) -0.0082(8)
C1A 0.0099(12) 0.0231(12) 0.0176(11) 0.0100(10) 0.0052(9) 0.0021(9)
C2A 0.0181(13) 0.0217(13) 0.0227(13) 0.0052(10) 0.0080(11) 0.0022(10)
C3A 0.0240(15) 0.0319(15) 0.0195(13) 0.0055(11) 0.0084(11) 0.0068(12)
C4A 0.0195(14) 0.0390(16) 0.0243(13) 0.0179(12) 0.0126(11) 0.0130(12)
C5A 0.0210(14) 0.0236(14) 0.0307(14) 0.0150(11) 0.0105(11) 0.0039(11)
C6A 0.0171(13) 0.0214(12) 0.0203(12) 0.0062(10) 0.0055(10) 0.0017(10)
C7A 0.046(2) 0.062(3) 0.0319(18) 0.0297(18) 0.0234(17) 0.022(2)

loop_
_atom_type_symbol
_atom_type_description
_atom_type_scat_dispersion_real
_atom_type_scat_dispersion_imag
_atom_type_scat_source
C C 0.0033 0.0016 'International Tables Vol C Tables 4.2.6.8 and 6.1.1.4'
H H 0.0000 0.0000 'International Tables Vol C Tables 4.2.6.8 and 6.1.1.4'
N N 0.0061 0.0033 'International Tables Vol C Tables 4.2.6.8 and 6.1.1.4'
O O 0.0106 0.0060 'International Tables Vol C Tables 4.2.6.8 and 6.1.1.4'
S S 0.1246 0.1234 'International Tables Vol C Tables 4.2.6.8 and 6.1.1.4'

loop_
_geom_angle_atom_site_label_1
_geom_angle_atom_site_label_2
_geom_angle_atom_site_label_3
_geom_angle
C1 N1 C7 112.4(2)
C1 N1 C6 109.6(2)
C7 N1 C6 113.8(2)
C1 N1 H1N 107(3)
C7 N1 H1N 106(3)
C6 N1 H1N 108(3)
O C1 C2 126.9(2)
O C1 N1 118.4(2)
C2 C1 N1 114.6(2)
C1 C2 C9 113.3(2)
C1 C2 C3 111.5(2)
C9 C2 C3 109.9(2)
C1 C2 H2 106(2)
C9 C2 H2 107(2)
C3 C2 H2 109(2)
C12 C3 C4 111.7(2)
C12 C3 C2 106.3(2)
C4 C3 C2 113.1(2)
C12 C3 H3 109.0(19)
C4 C3 H3 109.1(19)
C2 C3 H3 107.5(19)
C5 C4 C3 115.6(2)
C5 C4 H4A 109(2)
C3 C4 H4A 107(2)
C5 C4 H4B 109(2)
C3 C4 H4B 111(2)
H4A C4 H4B 105(3)
C6 C5 C4 115.1(3)
C6 C5 H5A 102(2)
C4 C5 H5A 109(2)
C6 C5 H5B 110(2)
C4 C5 H5B 113(2)
H5A C5 H5B 106(3)
C5 C6 N1 115.4(2)
C5 C6 H6A 112(2)
N1 C6 H6A 102(2)
C5 C6 H6B 111(2)
N1 C6 H6B 107(2)
H6A C6 H6B 110(3)
C8 C7 N1 112.2(2)
C8 C7 H7A 112(2)
N1 C7 H7A 106.2(19)
C8 C7 H7B 111(2)
N1 C7 H7B 106(2)
H7A C7 H7B 109(3)
C9 C8 C7 109.8(2)
C9 C8 H8A 110(2)
C7 C8 H8A 110(2)
C9 C8 H8B 112(2)
C7 C8 H8B 106(2)
H8A C8 H8B 108(3)
C8 C9 C10 116.4(2)
C8 C9 C2 107.7(2)
C10 C9 C2 106.5(2)
C8 C9 H9 109.5(19)
C10 C9 H9 107.4(19)
C2 C9 H9 109.1(19)
C13 C10 C11 110.8(2)
C13 C10 C9 112.6(2)
C11 C10 C9 108.9(2)
C13 C10 H10 106.0(19)
C11 C10 H10 111.0(19)
C9 C10 H10 107(2)
C12 C11 C10 125.7(3)
C12 C11 H11 118(2)
C10 C11 H11 116(2)
C11 C12 C3 123.2(3)
C11 C12 H12 120(2)
C3 C12 H12 117(2)
C14 C13 C18 118.6(3)
C14 C13 C10 121.3(3)
C18 C13 C10 120.1(2)
C13 C14 C15 120.5(3)
C13 C14 H14 120(2)
C15 C14 H14 120(2)
C16 C15 C14 120.7(3)
C16 C15 H15 120(3)
C14 C15 H15 120(3)
C17 C16 C15 119.4(3)
C17 C16 H16 121(3)
C15 C16 H16 119(3)
C16 C17 C18 120.5(3)
C16 C17 H17 122(2)
C18 C17 H17 118(2)
C17 C18 C13 120.4(3)
C17 C18 H18 120(2)
C13 C18 H18 120(2)
O3A S1A O2A 113.31(15)
O3A S1A O1A 111.51(14)
O2A S1A O1A 112.52(18)
O3A S1A C1A 107.20(12)
O2A S1A C1A 106.41(13)
O1A S1A C1A 105.28(12)
C2A C1A C6A 120.3(2)
C2A C1A S1A 120.0(2)
C6A C1A S1A 119.7(2)
C1A C2A C3A 119.4(3)
C1A C2A H2A 121(2)
C3A C2A H2A 119(2)
C4A C3A C2A 121.2(3)
C4A C3A H3A 122(2)
C2A C3A H3A 117(2)
C3A C4A C5A 118.7(2)
C3A C4A C7A 121.0(3)
C5A C4A C7A 120.3(3)
C6A C5A C4A 120.8(3)
C6A C5A H5C 118(2)
C4A C5A H5C 121(2)
C5A C6A C1A 119.6(3)
C5A C6A H6C 119(2)
C1A C6A H6C 121(2)
C4A C7A H7AA 112(3)
C4A C7A H7AB 113(4)
H7AA C7A H7AB 103(5)
C4A C7A H7AC 110(3)
H7AA C7A H7AC 113(4)
H7AB C7A H7AC 106(5)

loop_
_geom_bond_atom_site_label_1
_geom_bond_atom_site_label_2
_geom_bond_distance
O C1 1.197(3)
N1 C1 1.491(3)
N1 C7 1.534(4)
N1 C6 1.538(4)
N1 H1N 0.86(4)
C1 C2 1.487(4)
C2 C9 1.536(3)
C2 C3 1.540(4)
C2 H2 0.94(4)
C3 C12 1.511(4)
C3 C4 1.536(4)
C3 H3 0.95(3)
C4 C5 1.534(4)
C4 H4A 0.90(3)
C4 H4B 0.98(3)
C5 C6 1.527(5)
C5 H5A 0.99(4)
C5 H5B 1.00(4)
C6 H6A 0.93(3)
C6 H6B 0.94(4)
C7 C8 1.526(4)
C7 H7A 0.96(3)
C7 H7B 0.96(4)
C8 C9 1.525(4)
C8 H8A 0.96(4)
C8 H8B 0.93(4)
C9 C10 1.534(4)
C9 H9 0.97(3)
C10 C13 1.518(3)
C10 C11 1.525(4)
C10 H10 0.99(4)
C11 C12 1.324(4)
C11 H11 0.94(4)
C12 H12 0.86(4)
C13 C14 1.382(4)
C13 C18 1.399(4)
C14 C15 1.397(4)
C14 H14 0.97(4)
C15 C16 1.379(5)
C15 H15 0.94(5)
C16 C17 1.374(5)
C16 H16 0.98(4)
C17 C18 1.397(4)
C17 H17 0.91(4)
C18 H18 0.95(4)
S1A O3A 1.447(2)
S1A O2A 1.449(2)
S1A O1A 1.465(2)
S1A C1A 1.770(2)
C1A C2A 1.384(4)
C1A C6A 1.392(4)
C2A C3A 1.396(4)
C2A H2A 0.93(4)
C3A C4A 1.386(4)
C3A H3A 0.90(4)
C4A C5A 1.394(4)
C4A C7A 1.504(4)
C5A C6A 1.391(4)
C5A H5C 0.92(4)
C6A H6C 0.90(3)
C7A H7AA 0.92(6)
C7A H7AB 0.89(6)
C7A H7AC 0.98(6)

loop_
_geom_hbond_atom_site_label_D
_geom_hbond_atom_site_label_H
_geom_hbond_atom_site_label_A
_geom_hbond_distance_DH
_geom_hbond_distance_HA
_geom_hbond_distance_DA
_geom_hbond_angle_DHA
N1 H1N O1A 0.86(4) 1.82(4) 2.684(3) 177(4)
N1 H1N S1A 0.86(4) 2.84(4) 3.615(3) 151(3)

loop_
_geom_torsion_atom_site_label_1
_geom_torsion_atom_site_label_2
_geom_torsion_atom_site_label_3
_geom_torsion_atom_site_label_4
_geom_torsion
C7 N1 C1 O -126.3(3)
C6 N1 C1 O 106.2(3)
C7 N1 C1 C2 56.1(3)
C6 N1 C1 C2 -71.5(3)
O C1 C2 C9 158.0(3)
N1 C1 C2 C9 -24.7(3)
O C1 C2 C3 -77.4(4)
N1 C1 C2 C3 100.0(3)
C1 C2 C3 C12 177.6(2)
C9 C2 C3 C12 -55.8(3)
C1 C2 C3 C4 -59.4(3)
C9 C2 C3 C4 67.1(3)
C12 C3 C4 C5 169.7(2)
C2 C3 C4 C5 49.9(3)
C3 C4 C5 C6 -79.5(3)
C4 C5 C6 N1 79.0(3)
C1 N1 C6 C5 -11.3(3)
C7 N1 C6 C5 -138.1(3)
C1 N1 C7 C8 -22.3(3)
C6 N1 C7 C8 102.9(3)
N1 C7 C8 C9 -37.8(3)
C7 C8 C9 C10 -172.2(2)
C7 C8 C9 C2 68.4(3)
C1 C2 C9 C8 -35.7(3)
C3 C2 C9 C8 -161.2(2)
C1 C2 C9 C10 -161.3(2)
C3 C2 C9 C10 73.2(3)
C8 C9 C10 C13 69.9(3)
C2 C9 C10 C13 -169.9(2)
C8 C9 C10 C11 -166.7(2)
C2 C9 C10 C11 -46.6(3)
C13 C10 C11 C12 135.5(3)
C9 C10 C11 C12 11.1(4)
C10 C11 C12 C3 4.2(4)
C4 C3 C12 C11 -105.9(3)
C2 C3 C12 C11 17.9(3)
C11 C10 C13 C14 125.7(3)
C9 C10 C13 C14 -112.0(3)
C11 C10 C13 C18 -52.7(3)
C9 C10 C13 C18 69.6(3)
C18 C13 C14 C15 0.0(5)
C10 C13 C14 C15 -178.4(3)
C13 C14 C15 C16 -0.1(5)
C14 C15 C16 C17 0.2(5)
C15 C16 C17 C18 -0.2(5)
C16 C17 C18 C13 0.1(5)
C14 C13 C18 C17 0.0(4)
C10 C13 C18 C17 178.4(3)
O3A S1A C1A C2A -23.2(3)
O2A S1A C1A C2A -144.7(2)
O1A S1A C1A C2A 95.7(2)
O3A S1A C1A C6A 156.1(2)
O2A S1A C1A C6A 34.6(3)
O1A S1A C1A C6A -85.1(2)
C6A C1A C2A C3A -0.5(4)
S1A C1A C2A C3A 178.7(2)
C1A C2A C3A C4A 0.6(4)
C2A C3A C4A C5A 0.0(4)
C2A C3A C4A C7A 179.9(3)
C3A C4A C5A C6A -0.8(4)
C7A C4A C5A C6A 179.4(3)
C4A C5A C6A C1A 0.9(4)
C2A C1A C6A C5A -0.2(4)
S1A C1A C6A C5A -179.5(2)
